data_7128337
loop_
_publ_author_name
'Liang, Qiuming'
'Hayashi, Kasumi'
'Zeng, Yimin'
'Jimenez-Santiago, Jose L'
'Song, Datong'

_publ_section_title
;
 Constructing fused N-heterocycles from unprotected mesoionic
 N-heterocyclic olefins and organic azides <i>via</i> diazo transfer.
;
_journal_issue 50
_journal_name_full 'Chemical communications (Cambridge, England)'
_journal_page_first 6137
_journal_page_last 6140
_journal_paper_doi 10.1039/d1cc02245h
_journal_volume 57
_journal_year 2021
_chemical_formula_sum 'C24 H23 N3'
_chemical_formula_weight 353.45
_space_group_crystal_system triclinic
_space_group_IT_number 2
_space_group_name_Hall '-P 1'
_space_group_name_H-M_alt 'P -1'
_atom_sites_solution_hydrogens geom
_audit_creation_method SHELXL-2016/6
_audit_update_record
;
2021-04-08 deposited with the CCDC.	2021-05-19 downloaded from the CCDC.
;
_cell_angle_alpha 75.149(18)
_cell_angle_beta 73.50(2)
_cell_angle_gamma 87.94(4)
_cell_formula_units_Z 4
_cell_length_a 11.110(7)
_cell_length_b 12.493(9)
_cell_length_c 14.899(12)
_cell_measurement_reflns_used 8795
_cell_measurement_temperature 150(2)
_cell_measurement_theta_max 27.626
_cell_measurement_theta_min 1.913
_cell_volume 1915(2)
_computing_structure_refinement 'SHELXL-2016/6 (Sheldrick, 2016)'
_diffrn_ambient_temperature 150(2)
_diffrn_measured_fraction_theta_full 0.998
_diffrn_measured_fraction_theta_max 0.988
_diffrn_measurement_device_type 'Bruker Kappa Photon II'
_diffrn_measurement_method 'omega and phi scans'
_diffrn_radiation_type MoK\a
_diffrn_radiation_wavelength 0.71073
_diffrn_reflns_av_unetI/netI 0.2662
_diffrn_reflns_Laue_measured_fraction_full 0.998
_diffrn_reflns_Laue_measured_fraction_max 0.988
_diffrn_reflns_limit_h_max 14
_diffrn_reflns_limit_h_min -13
_diffrn_reflns_limit_k_max 16
_diffrn_reflns_limit_k_min -15
_diffrn_reflns_limit_l_max 19
_diffrn_reflns_limit_l_min 0
_diffrn_reflns_number 8795
_diffrn_reflns_point_group_measured_fraction_full 0.998
_diffrn_reflns_point_group_measured_fraction_max 0.988
_diffrn_reflns_theta_full 25.242
_diffrn_reflns_theta_max 27.626
_diffrn_reflns_theta_min 1.913
_exptl_absorpt_coefficient_mu 0.073
_exptl_absorpt_correction_T_max 0.745556
_exptl_absorpt_correction_T_min 0.583718
_exptl_absorpt_correction_type multi-scan
_exptl_absorpt_process_details
;
 SADABS 2016/2: Krause, L., Herbst-Irmer, R., Sheldrick G.M. & Stalke D.,
 J. Appl. Cryst. 48 (2015) 3-10
;
_exptl_crystal_colour purple
_exptl_crystal_density_diffrn 1.226
_exptl_crystal_description block
_exptl_crystal_F_000 752
_exptl_crystal_size_max 0.3
_exptl_crystal_size_mid 0.2
_exptl_crystal_size_min 0.1
_refine_diff_density_max 0.272
_refine_diff_density_min -0.313
_refine_diff_density_rms 0.070
_refine_ls_extinction_method none
_refine_ls_goodness_of_fit_ref 0.895
_refine_ls_hydrogen_treatment constr
_refine_ls_matrix_type full
_refine_ls_number_parameters 495
_refine_ls_number_reflns 8795
_refine_ls_number_restraints 0
_refine_ls_restrained_S_all 0.895
_refine_ls_R_factor_all 0.2094
_refine_ls_R_factor_gt 0.0704
_refine_ls_shift/su_max 0.005
_refine_ls_shift/su_mean 0.000
_refine_ls_structure_factor_coef Fsqd
_refine_ls_weighting_details 'w=1/[\s^2^(Fo^2^)+(0.0501P)^2^] where P=(Fo^2^+2Fc^2^)/3'
_refine_ls_weighting_scheme calc
_refine_ls_wR_factor_gt 0.1076
_refine_ls_wR_factor_ref 0.1326
_reflns_Friedel_coverage 0.000
_reflns_number_gt 3711
_reflns_number_total 8795
_reflns_threshold_expression 'I > 2\s(I)'
_cod_data_source_file d1cc02245h2.cif
_cod_data_source_block wl490
_cod_depositor_comments 'Adding full bibliography for 7128333--7128355.cif.'
_cod_database_code 7128337
_shelx_shelxl_version_number 2016/6
_shelx_space_group_comment
;
The symmetry employed for this shelxl refinement is uniquely defined
by the following loop, which should always be used as a source of
symmetry information in preference to the above space-group names.
They are only intended as comments.
;

loop_
_space_group_symop_operation_xyz
'x, y, z'
'-x, -y, -z'

loop_
_atom_site_label
_atom_site_type_symbol
_atom_site_fract_x
_atom_site_fract_y
_atom_site_fract_z
_atom_site_U_iso_or_equiv
_atom_site_adp_type
_atom_site_occupancy
_atom_site_site_symmetry_order
_atom_site_calc_flag
_atom_site_refinement_flags_posn
_atom_site_refinement_flags_adp
_atom_site_refinement_flags_occupancy
_atom_site_disorder_assembly
_atom_site_disorder_group
N1 N -0.4615(3) 0.8730(2) 0.28067(19) 0.0295(7) Uani 1 1 d . . . . .
C1 C -0.1626(3) 0.6257(3) 0.2404(2) 0.0302(9) Uani 1 1 d . . . . .
H1 H -0.164587 0.657575 0.292224 0.036 Uiso 1 1 calc R U . . .
N2 N -0.5222(3) 0.8704(2) 0.3756(2) 0.0309(7) Uani 1 1 d . . . . .
C2 C -0.0916(3) 0.5340(3) 0.2302(3) 0.0357(10) Uani 1 1 d . . . . .
H2 H -0.047398 0.503045 0.276180 0.043 Uiso 1 1 calc R U . . .
N3 N -0.4679(3) 0.7869(2) 0.42235(19) 0.0276(7) Uani 1 1 d . . . . .
C3 C -0.0835(3) 0.4866(3) 0.1552(3) 0.0375(10) Uani 1 1 d . . . . .
H3 H -0.035507 0.422855 0.149665 0.045 Uiso 1 1 calc R U . . .
N4 N 0.1263(3) 0.7379(2) 0.2962(2) 0.0325(8) Uani 1 1 d . . . . .
C4 C -0.1465(3) 0.5336(3) 0.0879(2) 0.0363(10) Uani 1 1 d . . . . .
H4 H -0.139735 0.503408 0.034320 0.044 Uiso 1 1 calc R U . . .
N5 N 0.1090(3) 0.6936(2) 0.3938(2) 0.0358(8) Uani 1 1 d . . . . .
C5 C -0.2195(3) 0.6244(3) 0.0978(2) 0.0297(9) Uani 1 1 d . . . . .
H5 H -0.262257 0.655116 0.050778 0.036 Uiso 1 1 calc R U . . .
N6 N 0.0212(3) 0.7558(2) 0.4324(2) 0.0303(7) Uani 1 1 d . . . . .
C6 C -0.2321(3) 0.6724(3) 0.1752(2) 0.0264(9) Uani 1 1 d . . . . .
C7 C -0.3131(3) 0.7657(3) 0.1832(2) 0.0279(9) Uani 1 1 d . . . . .
H7 H -0.323706 0.813384 0.125302 0.033 Uiso 1 1 calc R U . . .
C8 C -0.3746(3) 0.7888(3) 0.2689(3) 0.0265(8) Uani 1 1 d . . . . .
C9 C -0.3813(3) 0.7376(3) 0.3659(2) 0.0284(9) Uani 1 1 d . . . . .
H9 H -0.332339 0.678014 0.387590 0.034 Uiso 1 1 calc R U . . .
C10 C -0.5000(3) 0.7604(3) 0.5265(2) 0.0259(8) Uani 1 1 d . . . . .
C11 C -0.5832(3) 0.6709(3) 0.5793(2) 0.0283(9) Uani 1 1 d . . . . .
C12 C -0.6037(3) 0.6414(3) 0.6791(2) 0.0323(9) Uani 1 1 d . . . . .
H12 H -0.660052 0.580805 0.717587 0.039 Uiso 1 1 calc R U . . .
C13 C -0.5442(3) 0.6981(3) 0.7235(2) 0.0279(9) Uani 1 1 d . . . . .
C14 C -0.4639(3) 0.7876(3) 0.6681(2) 0.0299(9) Uani 1 1 d . . . . .
H14 H -0.425074 0.827581 0.699462 0.036 Uiso 1 1 calc R U . . .
C15 C -0.4384(3) 0.8206(3) 0.5688(2) 0.0278(9) Uani 1 1 d . . . . .
C16 C -0.6491(3) 0.6084(3) 0.5318(2) 0.0406(10) Uani 1 1 d . . . . .
H16A H -0.693636 0.660355 0.492230 0.061 Uiso 1 1 calc R U . . .
H16B H -0.709402 0.553518 0.581688 0.061 Uiso 1 1 calc R U . . .
H16C H -0.587132 0.570570 0.490497 0.061 Uiso 1 1 calc R U . . .
C17 C -0.5641(3) 0.6628(3) 0.8314(2) 0.0394(10) Uani 1 1 d . . . . .
H17A H -0.486869 0.631992 0.844953 0.059 Uiso 1 1 calc R U . . .
H17B H -0.632696 0.606445 0.861118 0.059 Uiso 1 1 calc R U . . .
H17C H -0.585652 0.727166 0.858274 0.059 Uiso 1 1 calc R U . . .
C18 C -0.3481(3) 0.9158(3) 0.5104(2) 0.0431(10) Uani 1 1 d . . . . .
H18A H -0.334168 0.921786 0.441250 0.065 Uiso 1 1 calc R U . . .
H18B H -0.268158 0.903432 0.526254 0.065 Uiso 1 1 calc R U . . .
H18C H -0.382910 0.984482 0.525271 0.065 Uiso 1 1 calc R U . . .
C19 C -0.5004(3) 0.9538(3) 0.2085(2) 0.0292(9) Uani 1 1 d . . . . .
C20 C -0.4103(3) 1.0114(3) 0.1268(2) 0.0352(10) Uani 1 1 d . . . . .
H20 H -0.323826 0.996633 0.117867 0.042 Uiso 1 1 calc R U . . .
C21 C -0.4492(4) 1.0912(3) 0.0581(2) 0.0436(10) Uani 1 1 d . . . . .
H21 H -0.388741 1.131489 0.001356 0.052 Uiso 1 1 calc R U . . .
C22 C -0.5739(4) 1.1123(3) 0.0713(3) 0.0464(11) Uani 1 1 d . . . . .
H22 H -0.599213 1.167052 0.023557 0.056 Uiso 1 1 calc R U . . .
C23 C -0.6631(4) 1.0550(3) 0.1530(3) 0.0466(11) Uani 1 1 d . . . . .
H23 H -0.749290 1.071160 0.161873 0.056 Uiso 1 1 calc R U . . .
C24 C -0.6272(4) 0.9738(3) 0.2223(3) 0.0393(10) Uani 1 1 d . . . . .
H24 H -0.688289 0.932568 0.278112 0.047 Uiso 1 1 calc R U . . .
C25 C -0.1234(3) 1.0191(3) 0.2247(3) 0.0381(10) Uani 1 1 d . . . . .
H25 H -0.161341 0.966475 0.284022 0.046 Uiso 1 1 calc R U . . .
C26 C -0.1812(4) 1.1182(3) 0.2002(3) 0.0482(11) Uani 1 1 d . . . . .
H26 H -0.256601 1.133550 0.243727 0.058 Uiso 1 1 calc R U . . .
C27 C -0.1302(4) 1.1944(3) 0.1136(4) 0.0562(13) Uani 1 1 d . . . . .
H27 H -0.169132 1.262877 0.097730 0.067 Uiso 1 1 calc R U . . .
C28 C -0.0225(4) 1.1710(3) 0.0500(3) 0.0544(12) Uani 1 1 d . . . . .
H28 H 0.011792 1.222505 -0.010737 0.065 Uiso 1 1 calc R U . . .
C29 C 0.0354(4) 1.0742(3) 0.0737(2) 0.0408(9) Uani 1 1 d . . . . .
H29 H 0.109089 1.059566 0.028118 0.049 Uiso 1 1 calc R U . . .
C30 C -0.0095(3) 0.9947(3) 0.1633(3) 0.0314(9) Uani 1 1 d . . . . .
C31 C 0.0615(3) 0.8963(3) 0.1854(3) 0.0350(9) Uani 1 1 d . . . . .
H31 H 0.119241 0.876092 0.132321 0.042 Uiso 1 1 calc R U . . .
C32 C 0.0526(3) 0.8307(3) 0.2752(2) 0.0272(9) Uani 1 1 d . . . . .
C33 C -0.0178(3) 0.8363(3) 0.3693(3) 0.0325(9) Uani 1 1 d . . . . .
H33 H -0.080723 0.887407 0.384859 0.039 Uiso 1 1 calc R U . . .
C34 C -0.0298(3) 0.7312(3) 0.5362(2) 0.0262(8) Uani 1 1 d . . . . .
C35 C 0.0196(3) 0.7922(3) 0.5857(2) 0.0311(9) Uani 1 1 d . . . . .
C36 C -0.0363(3) 0.7721(3) 0.6844(2) 0.0307(9) Uani 1 1 d . . . . .
H36 H -0.005082 0.811543 0.720331 0.037 Uiso 1 1 calc R U . . .
C37 C -0.1361(3) 0.6963(3) 0.7325(2) 0.0262(9) Uani 1 1 d . . . . .
C38 C -0.1798(3) 0.6373(3) 0.6804(2) 0.0300(9) Uani 1 1 d . . . . .
H38 H -0.247501 0.584492 0.713461 0.036 Uiso 1 1 calc R U . . .
C39 C -0.1277(3) 0.6530(3) 0.5814(2) 0.0260(9) Uani 1 1 d . . . . .
C40 C 0.1274(3) 0.8753(3) 0.5354(3) 0.0465(11) Uani 1 1 d . . . . .
H40A H 0.191357 0.845184 0.488991 0.070 Uiso 1 1 calc R U . . .
H40B H 0.164055 0.891159 0.583428 0.070 Uiso 1 1 calc R U . . .
H40C H 0.097107 0.943815 0.501071 0.070 Uiso 1 1 calc R U . . .
C41 C -0.1964(3) 0.6788(3) 0.8392(2) 0.0352(9) Uani 1 1 d . . . . .
H41A H -0.279569 0.710615 0.850045 0.053 Uiso 1 1 calc R U . . .
H41B H -0.143851 0.715170 0.866538 0.053 Uiso 1 1 calc R U . . .
H41C H -0.204964 0.599241 0.870853 0.053 Uiso 1 1 calc R U . . .
C42 C -0.1784(3) 0.5883(3) 0.5277(2) 0.0419(10) Uani 1 1 d . . . . .
H42A H -0.270004 0.579989 0.553873 0.063 Uiso 1 1 calc R U . . .
H42B H -0.142240 0.514950 0.535256 0.063 Uiso 1 1 calc R U . . .
H42C H -0.156191 0.627547 0.458906 0.063 Uiso 1 1 calc R U . . .
C43 C 0.2217(3) 0.6924(3) 0.2312(2) 0.0302(9) Uani 1 1 d . . . . .
C44 C 0.1993(3) 0.6750(3) 0.1505(2) 0.0324(9) Uani 1 1 d . . . . .
H44 H 0.120809 0.692502 0.137752 0.039 Uiso 1 1 calc R U . . .
C45 C 0.2920(4) 0.6317(3) 0.0878(2) 0.0375(10) Uani 1 1 d . . . . .
H45 H 0.277657 0.620835 0.030845 0.045 Uiso 1 1 calc R U . . .
C46 C 0.4045(4) 0.6042(3) 0.1064(3) 0.0395(10) Uani 1 1 d . . . . .
H46 H 0.467376 0.573865 0.062794 0.047 Uiso 1 1 calc R U . . .
C47 C 0.4264(3) 0.6207(3) 0.1889(3) 0.0410(10) Uani 1 1 d . . . . .
H47 H 0.503849 0.600762 0.202567 0.049 Uiso 1 1 calc R U . . .
C48 C 0.3351(3) 0.6661(3) 0.2515(3) 0.0340(10) Uani 1 1 d . . . . .
H48 H 0.349897 0.679185 0.307570 0.041 Uiso 1 1 calc R U . . .

loop_
_atom_site_aniso_label
_atom_site_aniso_U_11
_atom_site_aniso_U_22
_atom_site_aniso_U_33
_atom_site_aniso_U_23
_atom_site_aniso_U_13
_atom_site_aniso_U_12
N1 0.0337(18) 0.0252(18) 0.0275(19) -0.0071(15) -0.0058(15) 0.0057(15)
C1 0.023(2) 0.037(2) 0.032(2) -0.0122(18) -0.0060(17) -0.0006(18)
N2 0.038(2) 0.0260(18) 0.0279(18) -0.0088(15) -0.0084(15) 0.0086(15)
C2 0.027(2) 0.039(2) 0.041(2) -0.0117(19) -0.0106(18) 0.0088(19)
N3 0.0303(19) 0.0241(18) 0.0256(18) -0.0066(15) -0.0033(15) 0.0020(14)
C3 0.027(2) 0.033(2) 0.052(3) -0.016(2) -0.007(2) 0.0124(18)
N4 0.0365(19) 0.0326(19) 0.0277(19) -0.0049(15) -0.0112(16) 0.0073(16)
C4 0.036(2) 0.039(2) 0.034(2) -0.015(2) -0.0033(19) -0.003(2)
N5 0.037(2) 0.040(2) 0.029(2) -0.0130(16) -0.0055(15) 0.0085(16)
C5 0.025(2) 0.036(2) 0.024(2) -0.0087(18) -0.0001(16) 0.0028(18)
N6 0.0331(19) 0.0289(19) 0.0311(18) -0.0120(16) -0.0095(16) 0.0072(15)
C6 0.025(2) 0.025(2) 0.026(2) -0.0020(17) -0.0052(17) -0.0019(16)
C7 0.036(2) 0.022(2) 0.025(2) -0.0059(17) -0.0091(18) 0.0057(17)
C8 0.029(2) 0.020(2) 0.032(2) -0.0084(18) -0.0082(18) 0.0019(17)
C9 0.030(2) 0.026(2) 0.028(2) -0.0116(18) -0.0022(18) 0.0074(18)
C10 0.029(2) 0.023(2) 0.024(2) -0.0081(18) -0.0041(17) 0.0023(17)
C11 0.028(2) 0.025(2) 0.036(2) -0.0111(18) -0.0129(18) -0.0007(18)
C12 0.036(2) 0.030(2) 0.028(2) -0.0044(18) -0.0053(18) -0.0027(19)
C13 0.026(2) 0.032(2) 0.026(2) -0.0102(18) -0.0051(17) 0.0029(18)
C14 0.023(2) 0.037(2) 0.034(2) -0.0190(19) -0.0051(17) -0.0012(18)
C15 0.025(2) 0.028(2) 0.027(2) -0.0107(18) 0.0014(17) -0.0018(18)
C16 0.050(3) 0.037(2) 0.039(2) -0.0144(19) -0.014(2) -0.008(2)
C17 0.045(2) 0.044(2) 0.029(2) -0.0115(19) -0.0062(18) -0.003(2)
C18 0.041(2) 0.038(2) 0.046(2) -0.012(2) -0.001(2) -0.012(2)
C19 0.043(2) 0.018(2) 0.032(2) -0.0083(18) -0.019(2) 0.0014(18)
C20 0.052(3) 0.023(2) 0.031(2) -0.0064(18) -0.013(2) 0.0049(19)
C21 0.071(3) 0.025(2) 0.037(2) -0.010(2) -0.016(2) 0.001(2)
C22 0.073(3) 0.023(2) 0.054(3) -0.007(2) -0.038(3) 0.011(2)
C23 0.047(3) 0.030(2) 0.076(3) -0.014(2) -0.039(3) 0.009(2)
C24 0.037(2) 0.028(2) 0.055(3) -0.009(2) -0.017(2) -0.0005(19)
C25 0.041(3) 0.034(2) 0.042(3) -0.0081(19) -0.019(2) -0.001(2)
C26 0.049(3) 0.045(3) 0.061(3) -0.018(2) -0.030(2) 0.014(2)
C27 0.067(3) 0.026(3) 0.087(4) -0.007(3) -0.047(3) 0.007(2)
C28 0.055(3) 0.041(3) 0.065(3) 0.010(2) -0.032(3) -0.007(2)
C29 0.038(2) 0.043(3) 0.041(2) -0.003(2) -0.015(2) -0.006(2)
C30 0.037(2) 0.025(2) 0.040(2) -0.0127(19) -0.019(2) 0.0011(18)
C31 0.039(2) 0.036(2) 0.032(2) -0.0138(19) -0.0070(19) 0.0005(19)
C32 0.031(2) 0.024(2) 0.027(2) -0.0019(18) -0.0113(18) -0.0026(17)
C33 0.034(2) 0.026(2) 0.036(2) -0.0073(19) -0.010(2) 0.0092(18)
C34 0.027(2) 0.029(2) 0.023(2) -0.0092(17) -0.0053(17) 0.0048(18)
C35 0.031(2) 0.028(2) 0.033(2) -0.0085(18) -0.0071(19) -0.0004(18)
C36 0.031(2) 0.028(2) 0.037(2) -0.0147(18) -0.0103(19) 0.0005(18)
C37 0.026(2) 0.025(2) 0.025(2) -0.0066(17) -0.0047(17) 0.0032(18)
C38 0.027(2) 0.029(2) 0.033(2) -0.0060(18) -0.0073(18) -0.0016(17)
C39 0.024(2) 0.026(2) 0.033(2) -0.0131(18) -0.0101(18) 0.0036(18)
C40 0.044(3) 0.051(3) 0.041(2) -0.015(2) -0.002(2) -0.020(2)
C41 0.033(2) 0.037(2) 0.035(2) -0.0079(18) -0.0093(18) 0.0013(18)
C42 0.051(3) 0.037(2) 0.046(3) -0.013(2) -0.024(2) -0.002(2)
C43 0.033(2) 0.024(2) 0.029(2) -0.0083(17) -0.0014(19) 0.0018(18)
C44 0.037(2) 0.031(2) 0.028(2) -0.0050(18) -0.0094(19) 0.0042(18)
C45 0.053(3) 0.028(2) 0.028(2) -0.0065(18) -0.006(2) -0.001(2)
C46 0.041(3) 0.033(2) 0.038(2) -0.0100(19) -0.001(2) 0.000(2)
C47 0.032(2) 0.032(2) 0.057(3) -0.012(2) -0.010(2) 0.0043(19)
C48 0.037(2) 0.030(2) 0.038(2) -0.0119(19) -0.0126(19) 0.0015(19)

loop_
_atom_type_symbol
_atom_type_description
_atom_type_scat_dispersion_real
_atom_type_scat_dispersion_imag
_atom_type_scat_source
C C 0.0033 0.0016 'International Tables Vol C Tables 4.2.6.8 and 6.1.1.4'
H H 0.0000 0.0000 'International Tables Vol C Tables 4.2.6.8 and 6.1.1.4'
N N 0.0061 0.0033 'International Tables Vol C Tables 4.2.6.8 and 6.1.1.4'

loop_
_geom_angle_atom_site_label_1
_geom_angle_atom_site_label_2
_geom_angle_atom_site_label_3
_geom_angle
_geom_angle_site_symmetry_1
_geom_angle_site_symmetry_3
_geom_angle_publ_flag
N2 N1 C8 114.2(3) . . ?
N2 N1 C19 116.6(3) . . ?
C8 N1 C19 129.0(3) . . ?
C2 C1 C6 120.9(3) . . ?
N3 N2 N1 101.5(2) . . ?
C3 C2 C1 121.7(3) . . ?
N2 N3 C9 115.0(3) . . ?
N2 N3 C10 119.4(3) . . ?
C9 N3 C10 125.4(3) . . ?
C2 C3 C4 118.5(3) . . ?
N5 N4 C32 113.4(3) . . ?
N5 N4 C43 117.2(3) . . ?
C32 N4 C43 129.1(3) . . ?
C3 C4 C5 120.5(3) . . ?
N6 N5 N4 102.1(3) . . ?
C4 C5 C6 122.0(3) . . ?
N5 N6 C33 115.7(3) . . ?
N5 N6 C34 119.6(3) . . ?
C33 N6 C34 124.6(3) . . ?
C5 C6 C1 116.3(3) . . ?
C5 C6 C7 119.4(3) . . ?
C1 C6 C7 124.3(3) . . ?
C8 C7 C6 123.9(3) . . ?
C7 C8 C9 133.4(3) . . ?
C7 C8 N1 125.7(3) . . ?
C9 C8 N1 100.7(3) . . ?
N3 C9 C8 108.4(3) . . ?
C11 C10 C15 123.4(3) . . ?
C11 C10 N3 118.3(3) . . ?
C15 C10 N3 118.2(3) . . ?
C12 C11 C10 116.8(3) . . ?
C12 C11 C16 121.0(3) . . ?
C10 C11 C16 122.2(3) . . ?
C13 C12 C11 121.6(3) . . ?
C12 C13 C14 119.5(3) . . ?
C12 C13 C17 121.0(3) . . ?
C14 C13 C17 119.5(3) . . ?
C15 C14 C13 121.9(3) . . ?
C14 C15 C10 116.7(3) . . ?
C14 C15 C18 120.8(3) . . ?
C10 C15 C18 122.5(3) . . ?
C20 C19 C24 121.5(3) . . ?
C20 C19 N1 119.0(3) . . ?
C24 C19 N1 119.5(3) . . ?
C19 C20 C21 118.5(4) . . ?
C22 C21 C20 120.6(4) . . ?
C21 C22 C23 120.7(3) . . ?
C22 C23 C24 120.0(4) . . ?
C23 C24 C19 118.7(4) . . ?
C26 C25 C30 121.4(4) . . ?
C27 C26 C25 120.5(4) . . ?
C26 C27 C28 119.6(4) . . ?
C29 C28 C27 120.3(4) . . ?
C28 C29 C30 122.8(4) . . ?
C25 C30 C29 115.3(3) . . ?
C25 C30 C31 125.3(3) . . ?
C29 C30 C31 119.4(3) . . ?
C32 C31 C30 125.7(3) . . ?
C31 C32 N4 125.1(3) . . ?
C31 C32 C33 133.1(3) . . ?
N4 C32 C33 101.6(3) . . ?
N6 C33 C32 107.1(3) . . ?
C39 C34 C35 123.3(3) . . ?
C39 C34 N6 118.8(3) . . ?
C35 C34 N6 117.7(3) . . ?
C36 C35 C34 116.6(3) . . ?
C36 C35 C40 120.9(3) . . ?
C34 C35 C40 122.5(3) . . ?
C35 C36 C37 122.1(3) . . ?
C38 C37 C36 118.9(3) . . ?
C38 C37 C41 120.6(3) . . ?
C36 C37 C41 120.6(3) . . ?
C37 C38 C39 121.9(3) . . ?
C34 C39 C38 117.1(3) . . ?
C34 C39 C42 122.7(3) . . ?
C38 C39 C42 120.2(3) . . ?
C44 C43 C48 121.2(3) . . ?
C44 C43 N4 119.3(3) . . ?
C48 C43 N4 119.5(3) . . ?
C43 C44 C45 119.0(4) . . ?
C46 C45 C44 121.0(4) . . ?
C45 C46 C47 119.8(4) . . ?
C48 C47 C46 119.8(4) . . ?
C47 C48 C43 119.1(3) . . ?

loop_
_geom_bond_atom_site_label_1
_geom_bond_atom_site_label_2
_geom_bond_distance
_geom_bond_site_symmetry_2
_geom_bond_publ_flag
N1 N2 1.376(3) . ?
N1 C8 1.412(4) . ?
N1 C19 1.427(4) . ?
C1 C2 1.383(4) . ?
C1 C6 1.409(4) . ?
N2 N3 1.326(3) . ?
C2 C3 1.373(5) . ?
N3 C9 1.332(4) . ?
N3 C10 1.440(4) . ?
C3 C4 1.381(4) . ?
N4 N5 1.377(4) . ?
N4 C32 1.416(4) . ?
N4 C43 1.428(4) . ?
C4 C5 1.385(4) . ?
N5 N6 1.320(3) . ?
C5 C6 1.401(4) . ?
N6 C33 1.340(4) . ?
N6 C34 1.442(4) . ?
C6 C7 1.455(4) . ?
C7 C8 1.364(4) . ?
C8 C9 1.404(4) . ?
C10 C11 1.391(4) . ?
C10 C15 1.399(4) . ?
C11 C12 1.389(4) . ?
C11 C16 1.505(4) . ?
C12 C13 1.377(4) . ?
C13 C14 1.382(4) . ?
C13 C17 1.506(4) . ?
C14 C15 1.378(4) . ?
C15 C18 1.496(4) . ?
C19 C20 1.383(4) . ?
C19 C24 1.388(5) . ?
C20 C21 1.388(4) . ?
C21 C22 1.369(5) . ?
C22 C23 1.377(5) . ?
C23 C24 1.387(4) . ?
C25 C26 1.387(4) . ?
C25 C30 1.410(5) . ?
C26 C27 1.374(5) . ?
C27 C28 1.374(5) . ?
C28 C29 1.361(5) . ?
C29 C30 1.412(4) . ?
C30 C31 1.454(4) . ?
C31 C32 1.357(4) . ?
C32 C33 1.416(4) . ?
C34 C39 1.384(4) . ?
C34 C35 1.404(4) . ?
C35 C36 1.383(4) . ?
C35 C40 1.502(5) . ?
C36 C37 1.385(4) . ?
C37 C38 1.383(4) . ?
C37 C41 1.501(4) . ?
C38 C39 1.388(4) . ?
C39 C42 1.493(4) . ?
C43 C44 1.365(4) . ?
C43 C48 1.386(4) . ?
C44 C45 1.378(4) . ?
C45 C46 1.369(5) . ?
C46 C47 1.384(5) . ?
C47 C48 1.383(4) . ?
